data_2220634
loop_
_publ_author_name
'Du, Chun-Lin'

_publ_section_title
;
 <i>N</i>'-(2-Hydroxy-3-methoxybenzylidene)-1,3-benzodioxole-5-carbohydrazide
 monohydrate
;
_journal_coeditor_code SJ2559
_journal_issue 1
_journal_name_full 'Acta Crystallographica Section E'
_journal_page_first o29
_journal_paper_doi 10.1107/S1600536808040117
_journal_volume 65
_journal_year 2009
_chemical_formula_iupac 'C16 H14 N2 O5, H2 O'
_chemical_formula_moiety 'C16 H14 N2 O5, H2 O'
_chemical_formula_sum 'C16 H16 N2 O6'
_chemical_formula_weight 332.31
_chemical_name_systematic
;
<i>N</i>'-(2-Hydroxy-3-methoxybenzylidene)-1,3-benzodioxole-5-carbohydrazide
monohydrate
;
_space_group_IT_number 19
_symmetry_cell_setting orthorhombic
_symmetry_space_group_name_Hall 'P 2ac 2ab'
_symmetry_space_group_name_H-M 'P 21 21 21'
_atom_sites_solution_hydrogens geom
_atom_sites_solution_primary direct
_atom_sites_solution_secondary difmap
_audit_creation_method SHELXL-97
_cell_angle_alpha 90.00
_cell_angle_beta 90.00
_cell_angle_gamma 90.00
_cell_formula_units_Z 4
_cell_length_a 4.792(2)
_cell_length_b 12.916(3)
_cell_length_c 24.002(6)
_cell_measurement_reflns_used 3222
_cell_measurement_temperature 298(2)
_cell_measurement_theta_max 25.6
_cell_measurement_theta_min 2.4
_cell_volume 1485.6(8)
_computing_cell_refinement 'SAINT (Bruker, 2002)'
_computing_data_collection 'SMART (Bruker, 2002)'
_computing_data_reduction 'SAINT (Bruker, 2002)'
_computing_molecular_graphics 'SHELXTL (Sheldrick, 2008)'
_computing_publication_material 'SHELXTL (Sheldrick, 2008)'
_computing_structure_refinement 'SHELXL97 (Sheldrick, 2008)'
_computing_structure_solution 'SHELXS97 (Sheldrick, 2008)'
_diffrn_ambient_temperature 298(2)
_diffrn_measured_fraction_theta_full 0.992
_diffrn_measured_fraction_theta_max 0.992
_diffrn_measurement_device_type 'Bruker SMART 1K CCD area-detector'
_diffrn_measurement_method \w
_diffrn_radiation_monochromator graphite
_diffrn_radiation_source 'fine-focus sealed tube'
_diffrn_radiation_type MoK\a
_diffrn_radiation_wavelength 0.71073
_diffrn_reflns_av_R_equivalents 0.0301
_diffrn_reflns_av_sigmaI/netI 0.0220
_diffrn_reflns_limit_h_max 6
_diffrn_reflns_limit_h_min -6
_diffrn_reflns_limit_k_max 13
_diffrn_reflns_limit_k_min -16
_diffrn_reflns_limit_l_max 28
_diffrn_reflns_limit_l_min -30
_diffrn_reflns_number 8595
_diffrn_reflns_theta_full 27.00
_diffrn_reflns_theta_max 27.00
_diffrn_reflns_theta_min 1.70
_diffrn_standards_number 0
_exptl_absorpt_coefficient_mu 0.115
_exptl_absorpt_correction_T_max 0.9773
_exptl_absorpt_correction_T_min 0.9740
_exptl_absorpt_correction_type multi-scan
_exptl_absorpt_process_details '(SADABS; Sheldrick, 1996)'
_exptl_crystal_colour colorless
_exptl_crystal_density_diffrn 1.486
_exptl_crystal_density_method 'not measured'
_exptl_crystal_description 'cut from needle'
_exptl_crystal_F_000 696
_exptl_crystal_size_max 0.23
_exptl_crystal_size_mid 0.20
_exptl_crystal_size_min 0.20
_refine_diff_density_max 0.128
_refine_diff_density_min -0.130
_refine_ls_extinction_method none
_refine_ls_goodness_of_fit_ref 1.054
_refine_ls_hydrogen_treatment mixed
_refine_ls_matrix_type full
_refine_ls_number_parameters 228
_refine_ls_number_reflns 1907
_refine_ls_number_restraints 4
_refine_ls_restrained_S_all 1.053
_refine_ls_R_factor_all 0.0395
_refine_ls_R_factor_gt 0.0315
_refine_ls_shift/su_max_lt 0.001
_refine_ls_shift/su_mean 0.000
_refine_ls_structure_factor_coef Fsqd
_refine_ls_weighting_details 'calc w=1/[\s^2^(Fo^2^)+(0.0385P)^2^+0.1335P] where P=(Fo^2^+2Fc^2^)/3'
_refine_ls_weighting_scheme calc
_refine_ls_wR_factor_gt 0.0716
_refine_ls_wR_factor_ref 0.0763
_reflns_number_gt 1639
_reflns_number_total 1907
_reflns_threshold_expression I>2\s(I)
_cod_data_source_file sj2559.cif
_cod_data_source_block I
_cod_original_cell_volume 1485.6(7)
_cod_database_code 2220634
_cod_database_fobs_code 2220634

loop_
_symmetry_equiv_pos_as_xyz
'x, y, z'
'-x+1/2, -y, z+1/2'
'-x, y+1/2, -z+1/2'
'x+1/2, -y+1/2, -z'

loop_
_atom_site_type_symbol
_atom_site_label
_atom_site_fract_x
_atom_site_fract_y
_atom_site_fract_z
_atom_site_U_iso_or_equiv
_atom_site_adp_type
_atom_site_calc_flag
_atom_site_refinement_flags
_atom_site_occupancy
_atom_site_disorder_assembly
_atom_site_disorder_group
O O1 0.9802(3) 0.80320(10) 0.83305(6) 0.0447(4) Uani d . 1 . .
H H1 0.8775 0.8121 0.8061 0.067 Uiso calc R 1 . .
O O2 0.3794(4) 0.78499(11) 0.69933(6) 0.0563(5) Uani d . 1 . .
O O3 1.3470(3) 0.79317(11) 0.91162(6) 0.0489(4) Uani d . 1 . .
O O4 -0.3191(4) 0.81446(12) 0.53841(6) 0.0599(5) Uani d . 1 . .
O O5 -0.3991(3) 0.98897(11) 0.52200(6) 0.0490(4) Uani d . 1 . .
O O6 0.4857(4) 0.67908(12) 0.79533(6) 0.0528(4) Uani d D 1 . .
N N1 0.7019(4) 0.92306(13) 0.75678(6) 0.0368(4) Uani d . 1 . .
N N2 0.5153(4) 0.95059(13) 0.71517(7) 0.0374(4) Uani d D 1 . .
C C1 1.0510(4) 0.98797(15) 0.82015(7) 0.0349(4) Uani d . 1 . .
C C2 1.1069(4) 0.89400(14) 0.84647(8) 0.0330(4) Uani d . 1 . .
C C3 1.3082(4) 0.88967(15) 0.88912(8) 0.0360(4) Uani d . 1 . .
C C4 1.4481(5) 0.97831(16) 0.90522(8) 0.0415(5) Uani d . 1 . .
H H4 1.5789 0.9754 0.9338 0.050 Uiso calc R 1 . .
C C5 1.3937(5) 1.07197(16) 0.87871(8) 0.0449(5) Uani d . 1 . .
H H5 1.4897 1.1314 0.8893 0.054 Uiso calc R 1 . .
C C6 1.1978(5) 1.07680(15) 0.83680(8) 0.0418(5) Uani d . 1 . .
H H6 1.1624 1.1397 0.8193 0.050 Uiso calc R 1 . .
C C7 0.8453(5) 0.99888(16) 0.77596(8) 0.0388(5) Uani d . 1 . .
H H7 0.8163 1.0643 0.7608 0.047 Uiso calc R 1 . .
C C8 0.3608(5) 0.87806(15) 0.68878(7) 0.0371(5) Uani d . 1 . .
C C9 0.1638(5) 0.91647(14) 0.64528(7) 0.0330(4) Uani d . 1 . .
C C10 0.0244(5) 0.84061(15) 0.61392(8) 0.0383(5) Uani d . 1 . .
H H10 0.0559 0.7705 0.6200 0.046 Uiso calc R 1 . .
C C11 -0.1597(5) 0.87353(15) 0.57404(8) 0.0385(5) Uani d . 1 . .
C C12 -0.2088(5) 0.97742(15) 0.56457(7) 0.0359(4) Uani d . 1 . .
C C13 -0.0799(5) 1.05292(15) 0.59480(8) 0.0412(5) Uani d . 1 . .
H H13 -0.1162 1.1227 0.5885 0.049 Uiso calc R 1 . .
C C14 0.1088(5) 1.02087(15) 0.63555(8) 0.0386(5) Uani d . 1 . .
H H14 0.2004 1.0705 0.6568 0.046 Uiso calc R 1 . .
C C15 -0.4686(6) 0.88603(18) 0.50433(8) 0.0497(6) Uani d . 1 . .
H H15A -0.6678 0.8746 0.5080 0.060 Uiso calc R 1 . .
H H15B -0.4179 0.8765 0.4655 0.060 Uiso calc R 1 . .
C C16 1.5697(5) 0.78022(19) 0.95022(9) 0.0522(6) Uani d . 1 . .
H H16A 1.5365 0.8226 0.9824 0.078 Uiso calc R 1 . .
H H16B 1.7421 0.8005 0.9330 0.078 Uiso calc R 1 . .
H H16C 1.5806 0.7089 0.9613 0.078 Uiso calc R 1 . .
H H2 0.499(7) 1.0186(9) 0.7078(10) 0.080 Uiso d D 1 . .
H H6A 0.474(6) 0.7133(18) 0.7649(6) 0.080 Uiso d D 1 . .
H H6B 0.366(5) 0.706(2) 0.8170(8) 0.080 Uiso d D 1 . .

loop_
_atom_site_aniso_label
_atom_site_aniso_U_11
_atom_site_aniso_U_22
_atom_site_aniso_U_33
_atom_site_aniso_U_12
_atom_site_aniso_U_13
_atom_site_aniso_U_23
O1 0.0460(9) 0.0381(8) 0.0500(9) -0.0062(7) -0.0165(7) -0.0011(7)
O2 0.0772(12) 0.0351(8) 0.0567(9) 0.0061(9) -0.0217(9) 0.0055(7)
O3 0.0506(10) 0.0414(8) 0.0548(8) -0.0064(8) -0.0222(8) 0.0105(7)
O4 0.0706(12) 0.0453(8) 0.0638(10) 0.0007(9) -0.0276(10) -0.0127(8)
O5 0.0524(10) 0.0516(9) 0.0430(8) 0.0055(8) -0.0141(8) -0.0009(7)
O6 0.0684(12) 0.0394(8) 0.0505(9) 0.0050(9) -0.0110(9) 0.0016(7)
N1 0.0366(9) 0.0429(9) 0.0308(8) 0.0065(8) -0.0034(8) 0.0020(7)
N2 0.0394(10) 0.0373(9) 0.0356(8) 0.0034(8) -0.0070(8) 0.0044(7)
C1 0.0326(11) 0.0389(10) 0.0333(9) 0.0042(9) 0.0022(8) -0.0020(8)
C2 0.0319(10) 0.0339(9) 0.0332(9) -0.0007(9) -0.0005(8) -0.0039(8)
C3 0.0357(11) 0.0380(10) 0.0344(9) -0.0002(10) -0.0025(9) 0.0003(8)
C4 0.0389(12) 0.0462(11) 0.0393(10) -0.0042(10) -0.0058(10) -0.0047(9)
C5 0.0442(13) 0.0380(11) 0.0525(12) -0.0065(10) -0.0029(11) -0.0063(9)
C6 0.0450(13) 0.0335(10) 0.0469(11) 0.0031(10) 0.0012(11) 0.0001(9)
C7 0.0418(12) 0.0381(10) 0.0365(10) 0.0068(11) -0.0019(9) 0.0038(8)
C8 0.0424(12) 0.0366(10) 0.0323(10) 0.0055(10) 0.0005(9) 0.0019(8)
C9 0.0356(11) 0.0333(9) 0.0302(9) 0.0016(9) 0.0021(8) 0.0020(7)
C10 0.0446(12) 0.0325(10) 0.0377(10) 0.0031(10) -0.0014(10) 0.0007(8)
C11 0.0419(13) 0.0376(10) 0.0360(10) -0.0013(10) -0.0009(9) -0.0064(8)
C12 0.0357(11) 0.0438(11) 0.0283(9) 0.0039(9) 0.0002(9) 0.0030(8)
C13 0.0508(13) 0.0314(10) 0.0414(10) 0.0050(10) -0.0056(10) 0.0021(9)
C14 0.0442(12) 0.0345(10) 0.0372(10) -0.0001(9) -0.0066(10) -0.0010(8)
C15 0.0480(14) 0.0602(14) 0.0410(11) -0.0083(13) -0.0079(11) 0.0006(10)
C16 0.0456(13) 0.0630(14) 0.0478(12) -0.0021(12) -0.0128(11) 0.0145(11)

loop_
_atom_type_symbol
_atom_type_description
_atom_type_scat_dispersion_real
_atom_type_scat_dispersion_imag
_atom_type_scat_source
C C 0.0033 0.0016 'International Tables Vol C Tables 4.2.6.8 and 6.1.1.4'
H H 0.0000 0.0000 'International Tables Vol C Tables 4.2.6.8 and 6.1.1.4'
N N 0.0061 0.0033 'International Tables Vol C Tables 4.2.6.8 and 6.1.1.4'
O O 0.0106 0.0060 'International Tables Vol C Tables 4.2.6.8 and 6.1.1.4'

loop_
_geom_angle_atom_site_label_1
_geom_angle_atom_site_label_2
_geom_angle_atom_site_label_3
_geom_angle_site_symmetry_1
_geom_angle_site_symmetry_3
_geom_angle
_geom_angle_publ_flag
C2 O1 H1 . . 109.5 ?
C3 O3 C16 . . 117.72(17) ?
C11 O4 C15 . . 105.99(16) ?
C12 O5 C15 . . 105.81(15) ?
H6A O6 H6B . . 105.5(19) ?
C7 N1 N2 . . 114.10(16) ?
C8 N2 N1 . . 120.86(16) ?
C8 N2 H2 . . 122.6(19) ?
N1 N2 H2 . . 116.6(19) ?
C2 C1 C6 . . 119.08(18) ?
C2 C1 C7 . . 123.01(19) ?
C6 C1 C7 . . 117.90(18) ?
O1 C2 C1 . . 123.91(17) ?
O1 C2 C3 . . 116.37(16) ?
C1 C2 C3 . . 119.72(17) ?
O3 C3 C4 . . 125.24(18) ?
O3 C3 C2 . . 114.56(17) ?
C4 C3 C2 . . 120.20(18) ?
C3 C4 C5 . . 120.09(19) ?
C3 C4 H4 . . 120.0 ?
C5 C4 H4 . . 120.0 ?
C6 C5 C4 . . 120.1(2) ?
C6 C5 H5 . . 120.0 ?
C4 C5 H5 . . 120.0 ?
C5 C6 C1 . . 120.83(19) ?
C5 C6 H6 . . 119.6 ?
C1 C6 H6 . . 119.6 ?
N1 C7 C1 . . 123.44(18) ?
N1 C7 H7 . . 118.3 ?
C1 C7 H7 . . 118.3 ?
O2 C8 N2 . . 122.73(19) ?
O2 C8 C9 . . 120.92(19) ?
N2 C8 C9 . . 116.35(16) ?
C14 C9 C10 . . 119.66(18) ?
C14 C9 C8 . . 123.96(18) ?
C10 C9 C8 . . 116.36(17) ?
C11 C10 C9 . . 117.68(18) ?
C11 C10 H10 . . 121.2 ?
C9 C10 H10 . . 121.2 ?
C10 C11 O4 . . 128.26(18) ?
C10 C11 C12 . . 121.75(19) ?
O4 C11 C12 . . 109.99(18) ?
C13 C12 O5 . . 128.10(17) ?
C13 C12 C11 . . 122.03(18) ?
O5 C12 C11 . . 109.86(17) ?
C12 C13 C14 . . 117.03(17) ?
C12 C13 H13 . . 121.5 ?
C14 C13 H13 . . 121.5 ?
C9 C14 C13 . . 121.83(18) ?
C9 C14 H14 . . 119.1 ?
C13 C14 H14 . . 119.1 ?
O4 C15 O5 . . 108.32(17) ?
O4 C15 H15A . . 110.0 ?
O5 C15 H15A . . 110.0 ?
O4 C15 H15B . . 110.0 ?
O5 C15 H15B . . 110.0 ?
H15A C15 H15B . . 108.4 ?
O3 C16 H16A . . 109.5 ?
O3 C16 H16B . . 109.5 ?
H16A C16 H16B . . 109.5 ?
O3 C16 H16C . . 109.5 ?
H16A C16 H16C . . 109.5 ?
H16B C16 H16C . . 109.5 ?

loop_
_geom_bond_atom_site_label_1
_geom_bond_atom_site_label_2
_geom_bond_site_symmetry_2
_geom_bond_distance
_geom_bond_publ_flag
O1 C2 . 1.359(2) ?
O1 H1 . 0.8200 ?
O2 C8 . 1.232(2) ?
O3 C3 . 1.371(2) ?
O3 C16 . 1.423(2) ?
O4 C11 . 1.377(2) ?
O4 C15 . 1.427(3) ?
O5 C12 . 1.378(2) ?
O5 C15 . 1.435(3) ?
O6 H6A . 0.857(10) ?
O6 H6B . 0.848(10) ?
N1 C7 . 1.282(3) ?
N1 N2 . 1.387(2) ?
N2 C8 . 1.352(3) ?
N2 H2 . 0.899(10) ?
C1 C2 . 1.394(3) ?
C1 C6 . 1.404(3) ?
C1 C7 . 1.455(3) ?
C2 C3 . 1.408(3) ?
C3 C4 . 1.382(3) ?
C4 C5 . 1.392(3) ?
C4 H4 . 0.9300 ?
C5 C6 . 1.377(3) ?
C5 H5 . 0.9300 ?
C6 H6 . 0.9300 ?
C7 H7 . 0.9300 ?
C8 C9 . 1.492(3) ?
C9 C14 . 1.394(3) ?
C9 C10 . 1.405(3) ?
C10 C11 . 1.369(3) ?
C10 H10 . 0.9300 ?
C11 C12 . 1.381(3) ?
C12 C13 . 1.363(3) ?
C13 C14 . 1.395(3) ?
C13 H13 . 0.9300 ?
C14 H14 . 0.9300 ?
C15 H15A . 0.9700 ?
C15 H15B . 0.9700 ?
C16 H16A . 0.9600 ?
C16 H16B . 0.9600 ?
C16 H16C . 0.9600 ?

loop_
_geom_hbond_atom_site_label_D
_geom_hbond_atom_site_label_H
_geom_hbond_atom_site_label_A
_geom_hbond_site_symmetry_A
_geom_hbond_distance_DH
_geom_hbond_distance_HA
_geom_hbond_distance_DA
_geom_hbond_angle_DHA
O1 H1 N1 . 0.82 2.04 2.743(2) 143.4
O1 H1 O6 . 0.82 2.56 3.001(2) 115.2
N2 H2 O6 3_656 0.899(10) 2.075(11) 2.962(2) 168(3)
O6 H6A O2 . 0.857(10) 1.880(12) 2.728(2) 170(3)
O6 H6B O1 1_455 0.848(10) 2.269(16) 3.043(2) 152(2)
O6 H6B O3 1_455 0.848(10) 2.538(19) 3.226(2) 139(2)

loop_
_cod_related_entry_id
_cod_related_entry_database
_cod_related_entry_code
1 ChemSpider 30655699
